data_7018542
loop_
_publ_author_name
'Liu, Kefeng'
'Wu, Qiaolin'
'Luo, Xuyang'
'Gao, Wei'
'Mu, Ying'

_publ_section_title
;
 Synthesis, characterization, and catalytic properties of new
 half-sandwich zirconium(iv) complexes.
;
_journal_issue 12
_journal_name_full 'Dalton transactions (Cambridge, England : 2003)'
_journal_page_first 3461
_journal_page_last 3467
_journal_paper_doi 10.1039/c2dt12105k
_journal_volume 41
_journal_year 2012
_chemical_formula_sum 'C27 H36 Cl2 N2 Zr'
_chemical_formula_weight 550.70
_chemical_name_systematic
;
?
;
_space_group_IT_number 14
_symmetry_cell_setting monoclinic
_symmetry_space_group_name_Hall '-P 2ybc'
_symmetry_space_group_name_H-M 'P 1 21/c 1'
_atom_sites_solution_hydrogens geom
_atom_sites_solution_primary direct
_atom_sites_solution_secondary difmap
_audit_creation_method SHELXL-97
_cell_angle_alpha 90.00
_cell_angle_beta 93.1080(10)
_cell_angle_gamma 90.00
_cell_formula_units_Z 4
_cell_length_a 8.5545(5)
_cell_length_b 13.5020(8)
_cell_length_c 23.1132(14)
_cell_measurement_temperature 293(2)
_cell_volume 2665.7(3)
_computing_cell_refinement 'Bruker SMART'
_computing_data_collection 'Bruker SMART'
_computing_data_reduction 'Bruker SAINT'
_computing_molecular_graphics 'Bruker SHELXTL'
_computing_publication_material 'Bruker SHELXTL'
_computing_structure_refinement 'SHELXL-97 (Sheldrick, 1997)'
_computing_structure_solution 'SHELXS-97 (Sheldrick, 1990)'
_diffrn_ambient_temperature 293(2)
_diffrn_measured_fraction_theta_full 0.997
_diffrn_measured_fraction_theta_max 0.997
_diffrn_measurement_device_type 'CCD area detector'
_diffrn_measurement_method 'phi and omega scans'
_diffrn_radiation_monochromator graphite
_diffrn_radiation_source 'fine-focus sealed tube'
_diffrn_radiation_type MoK\a
_diffrn_radiation_wavelength 0.71073
_diffrn_reflns_av_R_equivalents 0.0311
_diffrn_reflns_av_sigmaI/netI 0.0352
_diffrn_reflns_limit_h_max 10
_diffrn_reflns_limit_h_min -10
_diffrn_reflns_limit_k_max 16
_diffrn_reflns_limit_k_min -16
_diffrn_reflns_limit_l_max 23
_diffrn_reflns_limit_l_min -28
_diffrn_reflns_number 16223
_diffrn_reflns_theta_full 26.03
_diffrn_reflns_theta_max 26.03
_diffrn_reflns_theta_min 1.75
_exptl_absorpt_coefficient_mu 0.630
_exptl_absorpt_correction_type none
_exptl_crystal_colour courless
_exptl_crystal_density_diffrn 1.372
_exptl_crystal_density_method 'not measured'
_exptl_crystal_description block
_exptl_crystal_F_000 1144
_exptl_crystal_size_max 0.18
_exptl_crystal_size_mid 0.16
_exptl_crystal_size_min 0.12
_refine_diff_density_max 0.370
_refine_diff_density_min -0.240
_refine_diff_density_rms 0.062
_refine_ls_extinction_method none
_refine_ls_goodness_of_fit_ref 1.030
_refine_ls_hydrogen_treatment mixed
_refine_ls_matrix_type full
_refine_ls_number_parameters 306
_refine_ls_number_reflns 5247
_refine_ls_number_restraints 2
_refine_ls_restrained_S_all 1.030
_refine_ls_R_factor_all 0.0413
_refine_ls_R_factor_gt 0.0325
_refine_ls_shift/su_max 0.001
_refine_ls_shift/su_mean 0.000
_refine_ls_structure_factor_coef Fsqd
_refine_ls_weighting_details 'calc w=1/[\s^2^(Fo^2^)+(0.0388P)^2^+0.6766P] where P=(Fo^2^+2Fc^2^)/3'
_refine_ls_weighting_scheme calc
_refine_ls_wR_factor_gt 0.0737
_refine_ls_wR_factor_ref 0.0782
_reflns_number_gt 4445
_reflns_number_total 5247
_reflns_threshold_expression >2sigma(I)
_cod_data_source_file c2dt12105k.txt
_cod_data_source_block C1
_cod_depositor_comments
;
The following automatic conversions were performed:

'_symmetry_cell_setting' value 'Monoclinic' changed to 'monoclinic'
according to /home/saulius/struct/CIF-dictionaries/cif_core.dic
dictionary named 'cif_core.dic' version 2.4.1 from 2010-06-29.

Automatic conversion script
Id: cif_fix_values 1715 2011-07-08 13:25:40Z adriana 
;
_cod_original_sg_symbol_H-M 'P2(1)/c '
_cod_database_code 7018542

loop_
_symmetry_equiv_pos_as_xyz
'x, y, z'
'-x, y+1/2, -z+1/2'
'-x, -y, -z'
'x, -y-1/2, z-1/2'

loop_
_atom_site_label
_atom_site_type_symbol
_atom_site_fract_x
_atom_site_fract_y
_atom_site_fract_z
_atom_site_U_iso_or_equiv
_atom_site_adp_type
_atom_site_occupancy
_atom_site_symmetry_multiplicity
_atom_site_calc_flag
_atom_site_refinement_flags
Zr1 Zr 0.32477(2) 0.885496(15) 0.812246(9) 0.02065(8) Uani 1 1 d .
Cl1 Cl 0.14989(7) 1.02577(5) 0.81424(3) 0.03603(16) Uani 1 1 d .
Cl2 Cl 0.58837(7) 0.94922(5) 0.82389(3) 0.03713(16) Uani 1 1 d .
N1 N 0.2867(2) 0.81038(13) 0.88562(8) 0.0231(4) Uani 1 1 d .
N2 N 0.1798(2) 0.83505(15) 1.03947(9) 0.0308(5) Uani 1 1 d .
C1 C 0.3986(3) 0.84628(17) 0.71168(10) 0.0261(5) Uani 1 1 d .
C2 C 0.4052(3) 0.75533(17) 0.74248(10) 0.0249(5) Uani 1 1 d .
C3 C 0.2503(3) 0.72982(17) 0.75615(10) 0.0252(5) Uani 1 1 d .
C4 C 0.1492(3) 0.80661(18) 0.73452(10) 0.0284(5) Uani 1 1 d .
C5 C 0.2410(3) 0.87773(17) 0.70702(10) 0.0289(5) Uani 1 1 d .
C6 C 0.5342(3) 0.89551(19) 0.68380(11) 0.0392(7) Uani 1 1 d .
H6A H 0.5336 0.8771 0.6437 0.059 Uiso 1 1 calc R
H6B H 0.6308 0.8746 0.7031 0.059 Uiso 1 1 calc R
H6C H 0.5245 0.9661 0.6869 0.059 Uiso 1 1 calc R
C7 C 0.5498(3) 0.69381(19) 0.75403(12) 0.0372(6) Uani 1 1 d .
H7A H 0.5293 0.6433 0.7818 0.056 Uiso 1 1 calc R
H7B H 0.6336 0.7353 0.7690 0.056 Uiso 1 1 calc R
H7C H 0.5789 0.6635 0.7186 0.056 Uiso 1 1 calc R
C8 C 0.1993(3) 0.63115(17) 0.77856(11) 0.0354(6) Uani 1 1 d .
H8A H 0.1822 0.5860 0.7467 0.053 Uiso 1 1 calc R
H8B H 0.1039 0.6391 0.7981 0.053 Uiso 1 1 calc R
H8C H 0.2792 0.6053 0.8052 0.053 Uiso 1 1 calc R
C9 C -0.0262(3) 0.8069(2) 0.73522(13) 0.0465(7) Uani 1 1 d .
H9A H -0.0619 0.8727 0.7433 0.070 Uiso 1 1 calc R
H9B H -0.0587 0.7624 0.7647 0.070 Uiso 1 1 calc R
H9C H -0.0703 0.7859 0.6981 0.070 Uiso 1 1 calc R
C10 C 0.1811(4) 0.9669(2) 0.67339(12) 0.0467(7) Uani 1 1 d .
H10A H 0.2434 1.0237 0.6844 0.070 Uiso 1 1 calc R
H10B H 0.0740 0.9790 0.6817 0.070 Uiso 1 1 calc R
H10C H 0.1877 0.9549 0.6327 0.070 Uiso 1 1 calc R
C11 C 0.2330(3) 0.71766(17) 0.90751(10) 0.0267(5) Uani 1 1 d .
C12 C 0.3398(3) 0.64160(18) 0.92096(10) 0.0327(6) Uani 1 1 d .
C13 C 0.2813(4) 0.5502(2) 0.93899(12) 0.0472(7) Uani 1 1 d .
H13 H 0.3501 0.4983 0.9478 0.057 Uiso 1 1 calc R
C14 C 0.1225(4) 0.5364(2) 0.94377(13) 0.0543(9) Uani 1 1 d .
H14 H 0.0851 0.4751 0.9552 0.065 Uiso 1 1 calc R
C15 C 0.0201(4) 0.6125(2) 0.93180(12) 0.0467(8) Uani 1 1 d .
H15 H -0.0863 0.6025 0.9359 0.056 Uiso 1 1 calc R
C16 C 0.0712(3) 0.7041(2) 0.91371(11) 0.0347(6) Uani 1 1 d .
C17 C 0.5136(3) 0.6532(2) 0.91655(12) 0.0409(7) Uani 1 1 d .
H17A H 0.5338 0.7047 0.8894 0.061 Uiso 1 1 calc R
H17B H 0.5571 0.5920 0.9036 0.061 Uiso 1 1 calc R
H17C H 0.5609 0.6701 0.9539 0.061 Uiso 1 1 calc R
C18 C -0.0453(3) 0.7858(2) 0.90102(13) 0.0474(7) Uani 1 1 d .
H18A H -0.1460 0.7576 0.8907 0.071 Uiso 1 1 calc R
H18B H -0.0118 0.8253 0.8695 0.071 Uiso 1 1 calc R
H18C H -0.0525 0.8267 0.9348 0.071 Uiso 1 1 calc R
C19 C 0.2982(3) 0.89150(17) 0.93017(10) 0.0259(5) Uani 1 1 d D
C20 C 0.4062(3) 0.86781(16) 0.98203(10) 0.0247(5) Uani 1 1 d .
C21 C 0.3473(3) 0.83796(17) 1.03438(10) 0.0274(5) Uani 1 1 d .
C22 C 0.4506(3) 0.8144(2) 1.08114(11) 0.0387(6) Uani 1 1 d .
H22 H 0.4114 0.7948 1.1161 0.046 Uiso 1 1 calc R
C23 C 0.6102(3) 0.8199(2) 1.07599(12) 0.0404(6) Uani 1 1 d .
H23 H 0.6781 0.8032 1.1073 0.049 Uiso 1 1 calc R
C24 C 0.6693(3) 0.8501(2) 1.02449(12) 0.0371(6) Uani 1 1 d .
H24 H 0.7769 0.8537 1.0209 0.044 Uiso 1 1 calc R
C25 C 0.5678(3) 0.87509(17) 0.97821(11) 0.0315(6) Uani 1 1 d .
H25 H 0.6081 0.8971 0.9439 0.038 Uiso 1 1 calc R
C26 C 0.1234(3) 0.9251(2) 1.06604(15) 0.0567(9) Uani 1 1 d .
H26A H 0.1633 0.9285 1.1056 0.085 Uiso 1 1 calc R
H26B H 0.0111 0.9245 1.0647 0.085 Uiso 1 1 calc R
H26C H 0.1587 0.9817 1.0453 0.085 Uiso 1 1 calc R
C27 C 0.1266(3) 0.7458(2) 1.06802(14) 0.0565(9) Uani 1 1 d .
H27A H 0.1731 0.6887 1.0512 0.085 Uiso 1 1 calc R
H27B H 0.0146 0.7413 1.0631 0.085 Uiso 1 1 calc R
H27C H 0.1569 0.7488 1.1086 0.085 Uiso 1 1 calc R
H19A H 0.1941(11) 0.9065(15) 0.9413(9) 0.014(5) Uiso 1 1 d D
H19B H 0.338(2) 0.9492(10) 0.9115(9) 0.028(6) Uiso 1 1 d D

loop_
_atom_site_aniso_label
_atom_site_aniso_U_11
_atom_site_aniso_U_22
_atom_site_aniso_U_33
_atom_site_aniso_U_23
_atom_site_aniso_U_13
_atom_site_aniso_U_12
Zr1 0.02100(12) 0.02157(13) 0.01934(13) -0.00020(9) 0.00061(8) -0.00093(8)
Cl1 0.0400(3) 0.0332(3) 0.0346(4) -0.0019(3) -0.0009(3) 0.0122(3)
Cl2 0.0304(3) 0.0488(4) 0.0321(4) -0.0005(3) 0.0008(3) -0.0152(3)
N1 0.0246(9) 0.0258(10) 0.0189(10) -0.0015(8) 0.0012(8) -0.0032(8)
N2 0.0308(11) 0.0365(12) 0.0252(11) 0.0011(9) 0.0016(9) -0.0042(9)
C1 0.0316(12) 0.0278(12) 0.0193(12) -0.0019(10) 0.0052(10) -0.0034(10)
C2 0.0264(11) 0.0257(12) 0.0226(12) -0.0053(10) 0.0011(9) 0.0003(9)
C3 0.0277(12) 0.0266(12) 0.0212(12) -0.0061(10) 0.0003(10) -0.0052(9)
C4 0.0230(11) 0.0354(14) 0.0263(13) -0.0082(11) -0.0033(10) -0.0017(10)
C5 0.0361(13) 0.0295(13) 0.0204(12) -0.0025(10) -0.0051(10) 0.0032(10)
C6 0.0476(16) 0.0403(15) 0.0311(15) -0.0048(12) 0.0159(13) -0.0118(12)
C7 0.0332(14) 0.0343(14) 0.0439(16) -0.0051(12) 0.0014(12) 0.0084(11)
C8 0.0450(15) 0.0299(14) 0.0318(15) -0.0065(11) 0.0059(12) -0.0119(11)
C9 0.0237(13) 0.0614(19) 0.0534(19) -0.0137(15) -0.0073(12) 0.0002(12)
C10 0.066(2) 0.0422(17) 0.0301(15) 0.0049(13) -0.0091(14) 0.0135(14)
C11 0.0322(12) 0.0298(13) 0.0182(12) -0.0016(10) 0.0013(10) -0.0072(10)
C12 0.0471(15) 0.0318(14) 0.0191(13) -0.0023(10) 0.0010(11) -0.0037(11)
C13 0.080(2) 0.0294(15) 0.0323(16) 0.0025(12) 0.0050(15) -0.0009(14)
C14 0.086(2) 0.0425(18) 0.0361(17) -0.0007(14) 0.0159(16) -0.0313(17)
C15 0.0517(17) 0.0540(19) 0.0355(16) -0.0031(14) 0.0130(14) -0.0269(15)
C16 0.0376(14) 0.0452(16) 0.0219(13) -0.0042(11) 0.0064(11) -0.0132(12)
C17 0.0432(15) 0.0355(15) 0.0434(17) -0.0014(13) -0.0024(13) 0.0098(12)
C18 0.0275(14) 0.069(2) 0.0458(18) -0.0005(15) 0.0054(13) -0.0067(13)
C19 0.0283(12) 0.0278(13) 0.0219(12) 0.0002(10) 0.0038(10) -0.0004(10)
C20 0.0291(12) 0.0208(12) 0.0238(13) -0.0043(9) -0.0032(10) -0.0017(9)
C21 0.0326(13) 0.0265(13) 0.0230(13) -0.0017(10) -0.0006(10) -0.0028(10)
C22 0.0436(15) 0.0490(17) 0.0232(14) 0.0030(12) -0.0016(11) -0.0038(13)
C23 0.0417(15) 0.0481(17) 0.0300(15) 0.0026(13) -0.0126(12) 0.0004(13)
C24 0.0284(13) 0.0456(16) 0.0364(16) -0.0059(13) -0.0056(11) -0.0016(11)
C25 0.0319(13) 0.0351(14) 0.0275(14) -0.0024(11) 0.0012(11) -0.0046(10)
C26 0.0333(15) 0.067(2) 0.069(2) -0.0299(18) 0.0041(15) -0.0026(15)
C27 0.0475(17) 0.069(2) 0.052(2) 0.0262(17) -0.0013(15) -0.0179(16)

loop_
_atom_type_symbol
_atom_type_description
_atom_type_scat_dispersion_real
_atom_type_scat_dispersion_imag
_atom_type_scat_source
C C 0.0033 0.0016 'International Tables Vol C Tables 4.2.6.8 and 6.1.1.4'
H H 0.0000 0.0000 'International Tables Vol C Tables 4.2.6.8 and 6.1.1.4'
N N 0.0061 0.0033 'International Tables Vol C Tables 4.2.6.8 and 6.1.1.4'
Cl Cl 0.1484 0.1585 'International Tables Vol C Tables 4.2.6.8 and 6.1.1.4'
Zr Zr -2.9673 0.5597 'International Tables Vol C Tables 4.2.6.8 and 6.1.1.4'

loop_
_geom_angle_atom_site_label_1
_geom_angle_atom_site_label_2
_geom_angle_atom_site_label_3
_geom_angle
N1 Zr1 Cl2 106.13(5)
N1 Zr1 Cl1 104.46(5)
Cl2 Zr1 Cl1 107.10(2)
N1 Zr1 C1 137.39(8)
Cl2 Zr1 C1 84.12(6)
Cl1 Zr1 C1 111.84(6)
N1 Zr1 C5 138.23(8)
Cl2 Zr1 C5 109.88(6)
Cl1 Zr1 C5 84.62(6)
C1 Zr1 C5 32.82(8)
N1 Zr1 C2 104.52(7)
Cl2 Zr1 C2 91.96(5)
Cl1 Zr1 C2 138.94(6)
C1 Zr1 C2 32.94(7)
C5 Zr1 C2 54.48(7)
N1 Zr1 C4 105.67(8)
Cl2 Zr1 C4 138.46(5)
Cl1 Zr1 C4 89.95(6)
C1 Zr1 C4 54.34(7)
C5 Zr1 C4 32.73(8)
C2 Zr1 C4 54.39(7)
N1 Zr1 C3 88.03(7)
Cl2 Zr1 C3 124.06(5)
Cl1 Zr1 C3 121.45(6)
C1 Zr1 C3 54.34(7)
C5 Zr1 C3 54.30(8)
C2 Zr1 C3 32.75(7)
C4 Zr1 C3 32.76(7)
C11 N1 C19 113.87(17)
C11 N1 Zr1 143.53(15)
C19 N1 Zr1 101.65(13)
C21 N2 C26 111.4(2)
C21 N2 C27 113.3(2)
C26 N2 C27 112.3(2)
C5 C1 C2 108.1(2)
C5 C1 C6 125.9(2)
C2 C1 C6 125.7(2)
C5 C1 Zr1 73.66(13)
C2 C1 Zr1 73.85(13)
C6 C1 Zr1 122.83(16)
C1 C2 C3 108.0(2)
C1 C2 C7 125.3(2)
C3 C2 C7 126.5(2)
C1 C2 Zr1 73.21(13)
C3 C2 Zr1 74.64(12)
C7 C2 Zr1 121.72(16)
C2 C3 C4 107.6(2)
C2 C3 C8 125.7(2)
C4 C3 C8 125.7(2)
C2 C3 Zr1 72.61(13)
C4 C3 Zr1 72.94(13)
C8 C3 Zr1 128.98(16)
C5 C4 C3 108.09(19)
C5 C4 C9 125.7(2)
C3 C4 C9 126.0(2)
C5 C4 Zr1 73.05(13)
C3 C4 Zr1 74.30(13)
C9 C4 Zr1 123.34(17)
C1 C5 C4 108.2(2)
C1 C5 C10 125.2(2)
C4 C5 C10 126.4(2)
C1 C5 Zr1 73.51(13)
C4 C5 Zr1 74.22(14)
C10 C5 Zr1 122.64(17)
C1 C6 H6A 109.5
C1 C6 H6B 109.5
H6A C6 H6B 109.5
C1 C6 H6C 109.5
H6A C6 H6C 109.5
H6B C6 H6C 109.5
C2 C7 H7A 109.5
C2 C7 H7B 109.5
H7A C7 H7B 109.5
C2 C7 H7C 109.5
H7A C7 H7C 109.5
H7B C7 H7C 109.5
C3 C8 H8A 109.5
C3 C8 H8B 109.5
H8A C8 H8B 109.5
C3 C8 H8C 109.5
H8A C8 H8C 109.5
H8B C8 H8C 109.5
C4 C9 H9A 109.5
C4 C9 H9B 109.5
H9A C9 H9B 109.5
C4 C9 H9C 109.5
H9A C9 H9C 109.5
H9B C9 H9C 109.5
C5 C10 H10A 109.5
C5 C10 H10B 109.5
H10A C10 H10B 109.5
C5 C10 H10C 109.5
H10A C10 H10C 109.5
H10B C10 H10C 109.5
C12 C11 C16 121.0(2)
C12 C11 N1 120.1(2)
C16 C11 N1 118.9(2)
C11 C12 C13 118.2(2)
C11 C12 C17 123.0(2)
C13 C12 C17 118.7(2)
C14 C13 C12 120.7(3)
C14 C13 H13 119.7
C12 C13 H13 119.7
C15 C14 C13 120.3(3)
C15 C14 H14 119.9
C13 C14 H14 119.9
C14 C15 C16 121.5(3)
C14 C15 H15 119.3
C16 C15 H15 119.3
C15 C16 C11 118.3(3)
C15 C16 C18 119.8(2)
C11 C16 C18 121.8(2)
C12 C17 H17A 109.5
C12 C17 H17B 109.5
H17A C17 H17B 109.5
C12 C17 H17C 109.5
H17A C17 H17C 109.5
H17B C17 H17C 109.5
C16 C18 H18A 109.5
C16 C18 H18B 109.5
H18A C18 H18B 109.5
C16 C18 H18C 109.5
H18A C18 H18C 109.5
H18B C18 H18C 109.5
N1 C19 C20 113.89(18)
N1 C19 H19A 108.0(13)
C20 C19 H19A 111.6(13)
N1 C19 H19B 107.1(14)
C20 C19 H19B 108.4(14)
H19A C19 H19B 107.5(18)
C25 C20 C21 118.8(2)
C25 C20 C19 120.1(2)
C21 C20 C19 121.1(2)
C22 C21 C20 119.7(2)
C22 C21 N2 121.3(2)
C20 C21 N2 119.0(2)
C23 C22 C21 120.6(2)
C23 C22 H22 119.7
C21 C22 H22 119.7
C22 C23 C24 120.1(2)
C22 C23 H23 120.0
C24 C23 H23 120.0
C23 C24 C25 119.7(2)
C23 C24 H24 120.1
C25 C24 H24 120.1
C24 C25 C20 121.2(2)
C24 C25 H25 119.4
C20 C25 H25 119.4
N2 C26 H26A 109.5
N2 C26 H26B 109.5
H26A C26 H26B 109.5
N2 C26 H26C 109.5
H26A C26 H26C 109.5
H26B C26 H26C 109.5
N2 C27 H27A 109.5
N2 C27 H27B 109.5
H27A C27 H27B 109.5
N2 C27 H27C 109.5
H27A C27 H27C 109.5
H27B C27 H27C 109.5

loop_
_geom_bond_atom_site_label_1
_geom_bond_atom_site_label_2
_geom_bond_distance
Zr1 N1 2.0177(18)
Zr1 Cl2 2.4149(6)
Zr1 Cl1 2.4155(6)
Zr1 C1 2.498(2)
Zr1 C5 2.500(2)
Zr1 C2 2.507(2)
Zr1 C4 2.515(2)
Zr1 C3 2.533(2)
N1 C11 1.435(3)
N1 C19 1.503(3)
N2 C21 1.444(3)
N2 C26 1.456(3)
N2 C27 1.458(3)
C1 C5 1.412(3)
C1 C2 1.419(3)
C1 C6 1.511(3)
C2 C3 1.421(3)
C2 C7 1.502(3)
C3 C4 1.424(3)
C3 C8 1.503(3)
C4 C5 1.413(3)
C4 C9 1.501(3)
C5 C10 1.508(3)
C6 H6A 0.9600
C6 H6B 0.9600
C6 H6C 0.9600
C7 H7A 0.9600
C7 H7B 0.9600
C7 H7C 0.9600
C8 H8A 0.9600
C8 H8B 0.9600
C8 H8C 0.9600
C9 H9A 0.9600
C9 H9B 0.9600
C9 H9C 0.9600
C10 H10A 0.9600
C10 H10B 0.9600
C10 H10C 0.9600
C11 C12 1.398(3)
C11 C16 1.411(3)
C12 C13 1.404(4)
C12 C17 1.504(4)
C13 C14 1.381(4)
C13 H13 0.9300
C14 C15 1.370(4)
C14 H14 0.9300
C15 C16 1.383(4)
C15 H15 0.9300
C16 C18 1.505(4)
C17 H17A 0.9600
C17 H17B 0.9600
C17 H17C 0.9600
C18 H18A 0.9600
C18 H18B 0.9600
C18 H18C 0.9600
C19 C20 1.507(3)
C19 H19A 0.962(5)
C19 H19B 0.961(5)
C20 C25 1.394(3)
C20 C21 1.395(3)
C21 C22 1.395(3)
C22 C23 1.379(4)
C22 H22 0.9300
C23 C24 1.380(4)
C23 H23 0.9300
C24 C25 1.382(4)
C24 H24 0.9300
C25 H25 0.9300
C26 H26A 0.9600
C26 H26B 0.9600
C26 H26C 0.9600
C27 H27A 0.9600
C27 H27B 0.9600
C27 H27C 0.9600
